data_4350315
loop_
_publ_author_name
'Ouellette, Wayne'
'Yu, Ming Hui'
'O'Connor, Charles J'
'Zubieta, Jon'

_publ_section_title
;
 Evolution of the structural chemistry of vanadium organodiphosphonate
 networks and frameworks: structural consequences of fluoride
 incorporation in the development of stable phases with void channels.
;
_journal_issue 19
_journal_name_full 'Inorganic chemistry'
_journal_page_first 7628
_journal_page_last 7641
_journal_paper_doi 10.1021/ic0604462
_journal_volume 45
_journal_year 2006
_chemical_formula_sum 'C7 H31 F2 N3 O19.5 P4 V3.5'
_chemical_formula_weight 809.52
_space_group_IT_number 2
_space_group_name_Hall '-P 1'
_space_group_name_H-M_alt 'P -1'
_symmetry_cell_setting triclinic
_symmetry_space_group_name_H-M 'P -1'
_atom_sites_solution_hydrogens geom
_atom_sites_solution_primary direct
_atom_sites_solution_secondary difmap
_audit_creation_method SHELXL-97
_cell_angle_alpha 103.1280(10)
_cell_angle_beta 90.7750(10)
_cell_angle_gamma 91.8870(10)
_cell_formula_units_Z 2
_cell_length_a 9.0982(5)
_cell_length_b 11.8549(6)
_cell_length_c 12.0113(7)
_cell_measurement_reflns_used 5758
_cell_measurement_temperature 90(2)
_cell_measurement_theta_max 28.27
_cell_measurement_theta_min 2.18
_cell_volume 1260.68(12)
_computing_cell_refinement 'Bruker SMART'
_computing_data_collection 'Bruker SMART'
_computing_data_reduction 'Bruker SAINT'
_computing_molecular_graphics 'Bruker SHELXTL'
_computing_publication_material 'Bruker SHELXTL'
_computing_structure_refinement 'SHELXL-97 (Sheldrick, 1997)'
_computing_structure_solution 'SHELXS-97 (Sheldrick, 1990)'
_diffrn_ambient_temperature 90(2)
_diffrn_detector_area_resol_mean 512
_diffrn_measured_fraction_theta_full 0.991
_diffrn_measured_fraction_theta_max 0.991
_diffrn_measurement_device_type 'APEX CCD area detector'
_diffrn_measurement_method 'Phi and omega scans'
_diffrn_radiation_monochromator graphite
_diffrn_radiation_probe x-ray
_diffrn_radiation_type MoK\a
_diffrn_radiation_wavelength 0.71073
_diffrn_reflns_av_R_equivalents 0.0225
_diffrn_reflns_av_sigmaI/netI 0.0342
_diffrn_reflns_limit_h_max 12
_diffrn_reflns_limit_h_min -12
_diffrn_reflns_limit_k_max 15
_diffrn_reflns_limit_k_min -15
_diffrn_reflns_limit_l_max 15
_diffrn_reflns_limit_l_min -15
_diffrn_reflns_number 13335
_diffrn_reflns_theta_full 28.28
_diffrn_reflns_theta_max 28.28
_diffrn_reflns_theta_min 1.74
_diffrn_source 'fine-focus sealed tube'
_diffrn_standards_decay_% 0.001
_exptl_absorpt_coefficient_mu 1.624
_exptl_absorpt_correction_T_max 0.8545
_exptl_absorpt_correction_T_min 0.7165
_exptl_absorpt_correction_type multi-scan
_exptl_absorpt_process_details 'SADABS SHELXL-97 (SHELDRICK, 1997)'
_exptl_crystal_colour blue
_exptl_crystal_density_diffrn 2.133
_exptl_crystal_density_meas 0
_exptl_crystal_density_method 'not measured'
_exptl_crystal_description rod
_exptl_crystal_F_000 817
_exptl_crystal_size_max 0.22
_exptl_crystal_size_mid 0.20
_exptl_crystal_size_min 0.10
_refine_diff_density_max 1.004
_refine_diff_density_min -1.380
_refine_diff_density_rms 0.143
_refine_ls_extinction_method none
_refine_ls_goodness_of_fit_ref 1.061
_refine_ls_hydrogen_treatment mixed
_refine_ls_matrix_type full
_refine_ls_number_parameters 372
_refine_ls_number_reflns 6191
_refine_ls_number_restraints 0
_refine_ls_restrained_S_all 1.061
_refine_ls_R_factor_all 0.0563
_refine_ls_R_factor_gt 0.0516
_refine_ls_shift/su_max 0.001
_refine_ls_shift/su_mean 0.000
_refine_ls_structure_factor_coef Fsqd
_refine_ls_weighting_details 'calc w=1/[\s^2^(Fo^2^)+(0.0374P)^2^+9.0307P] where P=(Fo^2^+2Fc^2^)/3'
_refine_ls_weighting_scheme calc
_refine_ls_wR_factor_gt 0.1211
_refine_ls_wR_factor_ref 0.1238
_reflns_number_gt 5631
_reflns_number_total 6191
_reflns_threshold_expression >2sigma(I)
_cod_data_source_file ic0604462si20060315_104625.cif
_cod_data_source_block '_Compound_4_[H3N(CH2)2NH3]3[V7F4O6(OH)2{O3P(CH2)2PO3}4]&#x0095;7H2O'
_cod_depositor_comments
;
The following automatic conversions were performed:

data item '_symmetry_cell_setting' value 'Triclinic' was changed to
'triclinic' in accordance with the
/home/saulius/struct/COD-crude-data/automatic-downloads/DataCite-retrospective/ACS/depositions/lib/dictionaries/cif_core.dic
dictionary named 'cif_core.dic' version 2.4.2 last updated on
2011-04-26.

Automatic conversion script
Id: cif_fix_values 6909 2019-04-08 15:41:33Z antanas 
;
_cod_original_sg_symbol_H-M P-1
_cod_original_formula_sum 'C7 H31 F2 N3 O19.50 P4 V3.50'
_cod_database_code 4350315

loop_
_symmetry_equiv_pos_as_xyz
'x, y, z'
'-x, -y, -z'

loop_
_atom_site_label
_atom_site_type_symbol
_atom_site_fract_x
_atom_site_fract_y
_atom_site_fract_z
_atom_site_U_iso_or_equiv
_atom_site_adp_type
_atom_site_occupancy
_atom_site_symmetry_multiplicity
_atom_site_calc_flag
_atom_site_refinement_flags
_atom_site_disorder_assembly
_atom_site_disorder_group
V1 V 1.10703(6) 0.60684(5) 0.56089(5) 0.00693(13) Uani 1 1 d . . .
V2 V 0.60797(8) 0.76668(9) 0.26382(9) 0.0378(3) Uani 1 1 d . . .
V3 V 0.5000 1.0000 0.5000 0.0308(3) Uani 1 2 d S . .
V4 V 0.10120(6) 1.05789(5) 0.11035(5) 0.00676(13) Uani 1 1 d . . .
P1 P 0.80197(10) 0.65389(8) 0.43883(8) 0.00831(18) Uani 1 1 d . . .
P2 P 0.40715(10) 0.72522(8) 0.47226(8) 0.00748(17) Uani 1 1 d . . .
P3 P 0.77133(10) 0.95765(8) 0.14093(8) 0.00887(18) Uani 1 1 d . . .
P4 P 0.37561(10) 0.96021(8) 0.23712(8) 0.00732(17) Uani 1 1 d . . .
F1 F 1.0654(2) 0.47835(18) 0.40054(18) 0.0095(4) Uani 1 1 d . . .
F2 F 0.0417(2) 0.89542(18) -0.00768(18) 0.0101(4) Uani 1 1 d . . .
O1 O 1.1356(3) 0.6999(2) 0.6790(2) 0.0113(5) Uani 1 1 d . . .
O2 O 1.2278(3) 0.4780(2) 0.5930(2) 0.0103(5) Uani 1 1 d . . .
O3 O 1.2609(3) 0.6587(2) 0.4683(2) 0.0114(5) Uani 1 1 d . . .
O4 O 0.9622(3) 0.6889(2) 0.4810(2) 0.0100(5) Uani 1 1 d . . .
O5 O 0.7732(3) 0.7063(2) 0.3354(2) 0.0099(5) Uani 1 1 d . . .
O6 O 0.4709(3) 0.6923(2) 0.3524(2) 0.0096(5) Uani 1 1 d . . .
O7 O 0.5850(3) 0.6385(2) 0.1415(2) 0.0140(5) Uani 1 1 d . . .
H7 H 0.6377 0.5852 0.1531 0.021 Uiso 1 1 calc R . .
O8 O 0.7472(3) 0.8441(2) 0.1802(2) 0.0108(5) Uani 1 1 d . . .
O9 O 0.4406(3) 0.8398(2) 0.2044(2) 0.0105(5) Uani 1 1 d . . .
O10 O 0.3876(3) 0.8560(2) 0.5132(2) 0.0093(5) Uani 1 1 d . . .
O11 O 0.6280(3) 0.9082(2) 0.3980(2) 0.0105(5) Uani 1 1 d . . .
O12 O 0.3719(3) 1.0075(2) 0.3663(2) 0.0096(5) Uani 1 1 d . . .
O13 O 0.2199(3) 0.9536(2) 0.1843(2) 0.0088(5) Uani 1 1 d . . .
O14 O 0.1398(3) 1.1823(2) 0.1927(2) 0.0132(5) Uani 1 1 d . . .
O15 O 0.2491(3) 1.0636(2) -0.0110(2) 0.0116(5) Uani 1 1 d . . .
O16 O -0.0749(3) 1.0076(2) 0.1866(2) 0.0107(5) Uani 1 1 d . . .
O90 O 0.3747(5) 0.3186(3) 0.0790(3) 0.0357(9) Uani 1 1 d . . .
O91A O 0.733(2) 0.4508(12) 0.1674(5) 0.027(4) Uani 0.64(5) 1 d P A 1
O91B O 0.667(3) 0.4207(15) 0.1758(10) 0.020(4) Uani 0.36(5) 1 d P A 2
O92 O 0.0045(5) 0.6343(3) 0.9043(3) 0.0403(10) Uani 1 1 d . . .
O93 O 0.3094(8) 0.7612(5) 0.9744(5) 0.0256(14) Uani 0.50 1 d P . .
N1 N 0.2651(4) 0.5164(3) 0.2277(3) 0.0175(7) Uani 1 1 d . . .
H1A H 0.3385 0.5561 0.2741 0.026 Uiso 1 1 calc R . .
H1B H 0.3008 0.4507 0.1835 0.026 Uiso 1 1 calc R . .
H1C H 0.1912 0.4973 0.2710 0.026 Uiso 1 1 calc R . .
N2 N 0.0334(4) 0.7438(3) 0.1447(3) 0.0172(7) Uani 1 1 d . . .
H2A H 0.1011 0.8035 0.1525 0.026 Uiso 1 1 calc R . .
H2B H -0.0547 0.7720 0.1707 0.026 Uiso 1 1 calc R . .
H2C H 0.0235 0.7070 0.0696 0.026 Uiso 1 1 calc R . .
N3 N 0.9169(3) 0.0981(3) 0.4167(3) 0.0113(6) Uani 1 1 d . . .
H3A H 0.8242 0.0994 0.4446 0.017 Uiso 1 1 calc R . .
H3B H 0.9122 0.0954 0.3404 0.017 Uiso 1 1 calc R . .
H3C H 0.9689 0.1631 0.4533 0.017 Uiso 1 1 calc R . .
C1 C 0.6939(4) 0.7169(3) 0.5611(3) 0.0101(6) Uani 1 1 d . . .
H1D H 0.7456 0.7041 0.6299 0.012 Uiso 1 1 calc R . .
H1E H 0.6953 0.8016 0.5674 0.012 Uiso 1 1 calc R . .
C2 C 0.5320(4) 0.6762(3) 0.5667(3) 0.0102(7) Uani 1 1 d . . .
H2D H 0.4987 0.7035 0.6461 0.012 Uiso 1 1 calc R . .
H2E H 0.5267 0.5904 0.5486 0.012 Uiso 1 1 calc R . .
C3 C 0.6490(4) 1.0682(3) 0.2071(3) 0.0111(7) Uani 1 1 d . . .
H3D H 0.6563 1.0752 0.2908 0.013 Uiso 1 1 calc R . .
H3E H 0.6871 1.1426 0.1925 0.013 Uiso 1 1 calc R . .
C4 C 0.4848(4) 1.0559(3) 0.1731(3) 0.0108(7) Uani 1 1 d . . .
H4A H 0.4762 1.0282 0.0890 0.013 Uiso 1 1 calc R . .
H4B H 0.4428 1.1337 0.1932 0.013 Uiso 1 1 calc R . .
C5 C 0.2073(4) 0.5907(4) 0.1526(3) 0.0168(8) Uani 1 1 d . . .
H5A H 0.1714 0.5413 0.0788 0.020 Uiso 1 1 calc R . .
H5B H 0.2870 0.6434 0.1369 0.020 Uiso 1 1 calc R . .
C6 C 0.0826(5) 0.6608(4) 0.2119(4) 0.0199(8) Uani 1 1 d . . .
H6A H -0.0008 0.6079 0.2206 0.024 Uiso 1 1 calc R . .
H6B H 0.1161 0.7037 0.2891 0.024 Uiso 1 1 calc R . .
C7 C 0.9906(4) -0.0057(3) 0.4362(3) 0.0111(7) Uani 1 1 d . . .
H7A H 1.0879 -0.0118 0.3997 0.013 Uiso 1 1 calc R . .
H7B H 0.9305 -0.0765 0.4020 0.013 Uiso 1 1 calc R . .

loop_
_atom_site_aniso_label
_atom_site_aniso_U_11
_atom_site_aniso_U_22
_atom_site_aniso_U_33
_atom_site_aniso_U_23
_atom_site_aniso_U_13
_atom_site_aniso_U_12
V1 0.0059(3) 0.0070(3) 0.0084(3) 0.0029(2) 0.0000(2) 0.0001(2)
V2 0.0066(3) 0.0667(6) 0.0632(6) 0.0614(6) 0.0092(3) 0.0101(4)
V3 0.0466(7) 0.0242(6) 0.0266(6) 0.0218(5) -0.0301(5) -0.0276(5)
V4 0.0056(3) 0.0088(3) 0.0063(3) 0.0025(2) 0.0000(2) 0.0008(2)
P1 0.0071(4) 0.0083(4) 0.0101(4) 0.0031(3) -0.0002(3) 0.0012(3)
P2 0.0065(4) 0.0081(4) 0.0082(4) 0.0025(3) 0.0007(3) -0.0005(3)
P3 0.0070(4) 0.0129(4) 0.0076(4) 0.0042(3) 0.0007(3) 0.0004(3)
P4 0.0060(4) 0.0093(4) 0.0073(4) 0.0032(3) -0.0004(3) 0.0009(3)
F1 0.0074(9) 0.0109(10) 0.0105(10) 0.0033(8) 0.0011(7) -0.0017(8)
F2 0.0097(10) 0.0108(10) 0.0107(10) 0.0042(8) -0.0026(8) 0.0014(8)
O1 0.0107(12) 0.0109(12) 0.0119(12) 0.0018(10) 0.0005(10) 0.0014(9)
O2 0.0093(11) 0.0091(12) 0.0131(12) 0.0040(10) -0.0007(9) 0.0017(9)
O3 0.0081(12) 0.0132(12) 0.0135(13) 0.0047(10) 0.0006(9) -0.0021(10)
O4 0.0083(11) 0.0098(12) 0.0130(12) 0.0049(10) -0.0019(9) 0.0000(9)
O5 0.0075(11) 0.0130(12) 0.0110(12) 0.0057(10) 0.0010(9) 0.0026(9)
O6 0.0095(11) 0.0101(12) 0.0094(12) 0.0025(9) 0.0018(9) -0.0007(9)
O7 0.0143(13) 0.0156(13) 0.0143(13) 0.0068(11) 0.0024(10) 0.0066(10)
O8 0.0090(12) 0.0128(12) 0.0125(12) 0.0063(10) 0.0029(9) 0.0019(9)
O9 0.0092(11) 0.0106(12) 0.0119(12) 0.0031(10) -0.0018(9) 0.0028(9)
O10 0.0095(11) 0.0081(11) 0.0105(12) 0.0024(9) 0.0014(9) -0.0010(9)
O11 0.0077(11) 0.0139(12) 0.0126(12) 0.0089(10) 0.0000(9) -0.0002(9)
O12 0.0094(11) 0.0116(12) 0.0079(11) 0.0024(9) -0.0011(9) 0.0015(9)
O13 0.0061(11) 0.0116(12) 0.0093(12) 0.0039(9) -0.0012(9) 0.0010(9)
O14 0.0127(12) 0.0138(13) 0.0121(12) 0.0010(10) -0.0008(10) 0.0015(10)
O15 0.0069(11) 0.0188(13) 0.0098(12) 0.0051(10) 0.0005(9) -0.0004(10)
O16 0.0086(12) 0.0164(13) 0.0078(12) 0.0040(10) 0.0002(9) -0.0005(10)
O90 0.064(3) 0.0215(17) 0.0236(17) 0.0083(14) 0.0066(17) 0.0028(17)
O91A 0.042(9) 0.021(4) 0.017(3) 0.001(2) -0.005(3) 0.012(5)
O91B 0.020(9) 0.018(5) 0.024(5) 0.009(4) -0.009(4) -0.004(6)
O92 0.078(3) 0.0176(16) 0.0258(18) 0.0057(14) -0.0121(19) 0.0021(18)
O93 0.043(4) 0.016(3) 0.018(3) 0.002(2) -0.007(3) 0.005(3)
N1 0.0172(16) 0.0201(17) 0.0152(16) 0.0039(13) 0.0006(13) 0.0023(13)
N2 0.0140(15) 0.0162(16) 0.0214(17) 0.0040(13) 0.0001(13) 0.0026(13)
N3 0.0118(14) 0.0104(14) 0.0121(14) 0.0033(11) -0.0009(11) 0.0012(11)
C1 0.0089(15) 0.0115(16) 0.0104(16) 0.0030(13) 0.0000(12) 0.0029(12)
C2 0.0105(16) 0.0108(16) 0.0101(16) 0.0040(13) -0.0014(13) 0.0006(13)
C3 0.0090(16) 0.0121(16) 0.0127(17) 0.0042(13) -0.0004(13) -0.0006(13)
C4 0.0097(16) 0.0127(16) 0.0117(16) 0.0064(13) 0.0004(13) 0.0016(13)
C5 0.0155(18) 0.0202(19) 0.0153(18) 0.0050(15) 0.0016(14) 0.0037(15)
C6 0.021(2) 0.021(2) 0.020(2) 0.0071(16) 0.0024(16) 0.0084(16)
C7 0.0118(16) 0.0113(16) 0.0106(17) 0.0030(13) -0.0014(13) 0.0030(13)

loop_
_atom_type_symbol
_atom_type_description
_atom_type_scat_dispersion_real
_atom_type_scat_dispersion_imag
_atom_type_scat_source
C C 0.0033 0.0016 'International Tables Vol C Tables 4.2.6.8 and 6.1.1.4'
N N 0.0061 0.0033 'International Tables Vol C Tables 4.2.6.8 and 6.1.1.4'
O O 0.0106 0.0060 'International Tables Vol C Tables 4.2.6.8 and 6.1.1.4'
F F 0.0171 0.0103 'International Tables Vol C Tables 4.2.6.8 and 6.1.1.4'
P P 0.1023 0.0942 'International Tables Vol C Tables 4.2.6.8 and 6.1.1.4'
V V 0.3005 0.5294 'International Tables Vol C Tables 4.2.6.8 and 6.1.1.4'
H H 0.0000 0.0000 'International Tables Vol C Tables 4.2.6.8 and 6.1.1.4'

loop_
_geom_angle_atom_site_label_1
_geom_angle_atom_site_label_2
_geom_angle_atom_site_label_3
_geom_angle
_geom_angle_site_symmetry_1
_geom_angle_site_symmetry_3
O1 V1 F1 100.33(12) . 2_766
O1 V1 O3 99.78(13) . .
F1 V1 O3 159.63(10) 2_766 .
O1 V1 O2 99.03(12) . .
F1 V1 O2 87.01(10) 2_766 .
O3 V1 O2 93.06(11) . .
O1 V1 O4 101.36(12) . .
F1 V1 O4 85.46(10) 2_766 .
O3 V1 O4 87.41(11) . .
O2 V1 O4 159.23(11) . .
O1 V1 F1 179.14(12) . .
F1 V1 F1 78.82(9) 2_766 .
O3 V1 F1 81.08(10) . .
O2 V1 F1 80.87(9) . .
O4 V1 F1 78.69(9) . .
O7 V2 O5 95.18(12) . .
O7 V2 O8 92.08(12) . .
O5 V2 O8 89.54(11) . .
O7 V2 O6 89.66(12) . .
O5 V2 O6 89.64(11) . .
O8 V2 O6 178.13(13) . .
O7 V2 O9 90.15(12) . .
O5 V2 O9 174.61(13) . .
O8 V2 O9 91.04(11) . .
O6 V2 O9 89.63(11) . .
O7 V2 O11 178.63(12) . .
O5 V2 O11 86.00(11) . .
O8 V2 O11 88.60(11) . .
O6 V2 O11 89.67(11) . .
O9 V2 O11 88.65(11) . .
O11 V3 O11 180.00(15) 2_676 .
O11 V3 O12 91.58(11) 2_676 .
O11 V3 O12 88.42(11) . .
O11 V3 O12 88.43(11) 2_676 2_676
O11 V3 O12 91.57(11) . 2_676
O12 V3 O12 179.999(1) . 2_676
O11 V3 O10 90.69(11) 2_676 .
O11 V3 O10 89.31(11) . .
O12 V3 O10 88.88(10) . .
O12 V3 O10 91.12(10) 2_676 .
O11 V3 O10 89.31(11) 2_676 2_676
O11 V3 O10 90.69(11) . 2_676
O12 V3 O10 91.12(10) . 2_676
O12 V3 O10 88.88(10) 2_676 2_676
O10 V3 O10 180.00(14) . 2_676
O14 V4 F2 99.00(12) . 2_575
O14 V4 O16 100.91(13) . .
F2 V4 O16 85.09(10) 2_575 .
O14 V4 O15 98.47(13) . .
F2 V4 O15 86.15(10) 2_575 .
O16 V4 O15 159.75(11) . .
O14 V4 O13 101.51(12) . .
F2 V4 O13 159.22(10) 2_575 .
O16 V4 O13 87.73(10) . .
O15 V4 O13 94.13(11) . .
O14 V4 F2 176.43(12) . .
F2 V4 F2 77.48(9) 2_575 .
O16 V4 F2 79.47(10) . .
O15 V4 F2 80.82(10) . .
O13 V4 F2 82.04(9) . .
O5 P1 O2 110.53(15) . 2_766
O5 P1 O4 107.35(14) . .
O2 P1 O4 113.10(14) 2_766 .
O5 P1 C1 113.02(16) . .
O2 P1 C1 109.32(16) 2_766 .
O4 P1 C1 103.39(16) . .
O3 P2 O6 107.15(15) 1_455 .
O3 P2 O10 110.96(15) 1_455 .
O6 P2 O10 112.67(14) . .
O3 P2 C2 108.94(16) 1_455 .
O6 P2 C2 106.88(16) . .
O10 P2 C2 110.08(16) . .
O15 P3 O8 110.40(15) 2_675 .
O15 P3 O16 114.43(15) 2_675 1_655
O8 P3 O16 106.74(15) . 1_655
O15 P3 C3 108.58(16) 2_675 .
O8 P3 C3 112.87(16) . .
O16 P3 C3 103.74(16) 1_655 .
O12 P4 O9 112.66(15) . .
O12 P4 O13 110.38(14) . .
O9 P4 O13 108.71(15) . .
O12 P4 C4 109.92(16) . .
O9 P4 C4 107.87(16) . .
O13 P4 C4 107.12(15) . .
V1 F1 V1 101.19(9) 2_766 .
V4 F2 V4 102.52(9) 2_575 .
P1 O2 V1 130.17(16) 2_766 .
P2 O3 V1 144.86(17) 1_655 .
P1 O4 V1 130.38(15) . .
P1 O5 V2 138.29(16) . .
P2 O6 V2 135.31(16) . .
P3 O8 V2 141.19(17) . .
P4 O9 V2 133.85(16) . .
P2 O10 V3 135.94(16) . .
V3 O11 V2 136.56(14) . .
P4 O12 V3 135.92(16) . .
P4 O13 V4 135.04(16) . .
P3 O15 V4 130.22(16) 2_675 .
P3 O16 V4 132.60(16) 1_455 .
C2 C1 P1 119.9(3) . .
C1 C2 P2 115.0(2) . .
C4 C3 P3 119.5(3) . .
C3 C4 P4 116.0(2) . .
N1 C5 C6 109.4(3) . .
N2 C6 C5 110.5(3) . .
N3 C7 C7 108.6(4) . 2_756

loop_
_geom_bond_atom_site_label_1
_geom_bond_atom_site_label_2
_geom_bond_distance
_geom_bond_site_symmetry_2
V1 O1 1.599(3) .
V1 F1 1.955(2) 2_766
V1 O3 1.968(3) .
V1 O2 2.014(3) .
V1 O4 2.019(3) .
V1 F1 2.187(2) .
V2 O7 1.863(3) .
V2 O5 1.956(3) .
V2 O8 1.957(3) .
V2 O6 1.963(3) .
V2 O9 1.979(3) .
V2 O11 2.047(3) .
V3 O11 1.886(3) 2_676
V3 O11 1.886(3) .
V3 O12 1.992(2) .
V3 O12 1.992(2) 2_676
V3 O10 1.999(2) .
V3 O10 1.999(2) 2_676
V4 O14 1.604(3) .
V4 F2 1.957(2) 2_575
V4 O16 1.997(3) .
V4 O15 2.008(3) .
V4 O13 2.011(3) .
V4 F2 2.164(2) .
P1 O5 1.533(3) .
P1 O2 1.537(3) 2_766
P1 O4 1.549(3) .
P1 C1 1.808(4) .
P2 O3 1.518(3) 1_455
P2 O6 1.531(3) .
P2 O10 1.534(3) .
P2 C2 1.795(4) .
P3 O15 1.531(3) 2_675
P3 O8 1.535(3) .
P3 O16 1.545(3) 1_655
P3 C3 1.799(4) .
P4 O12 1.526(3) .
P4 O9 1.533(3) .
P4 O13 1.537(3) .
P4 C4 1.791(4) .
F1 V1 1.955(2) 2_766
F2 V4 1.957(2) 2_575
O2 P1 1.537(3) 2_766
O3 P2 1.518(3) 1_655
O15 P3 1.531(3) 2_675
O16 P3 1.545(3) 1_455
N1 C5 1.498(5) .
N2 C6 1.484(5) .
N3 C7 1.483(5) .
C1 C2 1.542(5) .
C3 C4 1.536(5) .
C5 C6 1.516(6) .
C7 C7 1.515(7) 2_756

loop_
_geom_torsion_atom_site_label_1
_geom_torsion_atom_site_label_2
_geom_torsion_atom_site_label_3
_geom_torsion_atom_site_label_4
_geom_torsion
_geom_torsion_site_symmetry_1
_geom_torsion_site_symmetry_4
O1 V1 F1 V1 6(8) . 2_766
F1 V1 F1 V1 0.0 2_766 2_766
O3 V1 F1 V1 -176.68(12) . 2_766
O2 V1 F1 V1 88.73(11) . 2_766
O4 V1 F1 V1 -87.56(11) . 2_766
O14 V4 F2 V4 -9.3(19) . 2_575
F2 V4 F2 V4 0.0 2_575 2_575
O16 V4 F2 V4 87.26(11) . 2_575
O15 V4 F2 V4 -88.06(11) . 2_575
O13 V4 F2 V4 176.41(11) . 2_575
O1 V1 O2 P1 141.9(2) . 2_766
F1 V1 O2 P1 41.9(2) 2_766 2_766
O3 V1 O2 P1 -117.7(2) . 2_766
O4 V1 O2 P1 -26.9(4) . 2_766
F1 V1 O2 P1 -37.3(2) . 2_766
O1 V1 O3 P2 22.5(3) . 1_655
F1 V1 O3 P2 -166.9(2) 2_766 1_655
O2 V1 O3 P2 -77.3(3) . 1_655
O4 V1 O3 P2 123.5(3) . 1_655
F1 V1 O3 P2 -157.5(3) . 1_655
O5 P1 O4 V1 -150.70(19) . .
O2 P1 O4 V1 -28.5(3) 2_766 .
C1 P1 O4 V1 89.6(2) . .
O1 V1 O4 P1 -118.9(2) . .
F1 V1 O4 P1 -19.2(2) 2_766 .
O3 V1 O4 P1 141.7(2) . .
O2 V1 O4 P1 49.9(4) . .
F1 V1 O4 P1 60.3(2) . .
O2 P1 O5 V2 87.6(3) 2_766 .
O4 P1 O5 V2 -148.7(2) . .
C1 P1 O5 V2 -35.3(3) . .
O7 V2 O5 P1 -105.4(3) . .
O8 V2 O5 P1 162.5(3) . .
O6 V2 O5 P1 -15.8(3) . .
O9 V2 O5 P1 66.3(13) . .
O11 V2 O5 P1 73.9(3) . .
O3 P2 O6 V2 154.4(2) 1_455 .
O10 P2 O6 V2 32.1(3) . .
C2 P2 O6 V2 -88.9(2) . .
O7 V2 O6 P2 -179.6(2) . .
O5 V2 O6 P2 85.2(2) . .
O8 V2 O6 P2 21(4) . .
O9 V2 O6 P2 -89.4(2) . .
O11 V2 O6 P2 -0.8(2) . .
O15 P3 O8 V2 -109.8(3) 2_675 .
O16 P3 O8 V2 125.3(3) 1_655 .
C3 P3 O8 V2 12.0(3) . .
O7 V2 O8 P3 124.3(3) . .
O5 V2 O8 P3 -140.5(3) . .
O6 V2 O8 P3 -77(4) . .
O9 V2 O8 P3 34.1(3) . .
O11 V2 O8 P3 -54.5(3) . .
O12 P4 O9 V2 -40.5(3) . .
O13 P4 O9 V2 -163.1(2) . .
C4 P4 O9 V2 81.0(2) . .
O7 V2 O9 P4 -171.6(2) . .
O5 V2 O9 P4 16.5(14) . .
O8 V2 O9 P4 -79.6(2) . .
O6 V2 O9 P4 98.7(2) . .
O11 V2 O9 P4 9.0(2) . .
O3 P2 O10 V3 -158.1(2) 1_455 .
O6 P2 O10 V3 -37.9(3) . .
C2 P2 O10 V3 81.2(3) . .
O11 V3 O10 P2 -172.6(2) 2_676 .
O11 V3 O10 P2 7.4(2) . .
O12 V3 O10 P2 95.9(2) . .
O12 V3 O10 P2 -84.1(2) 2_676 .
O10 V3 O10 P2 28(100) 2_676 .
O11 V3 O11 V2 37(40) 2_676 .
O12 V3 O11 V2 -47.37(19) . .
O12 V3 O11 V2 132.63(19) 2_676 .
O10 V3 O11 V2 41.5(2) . .
O10 V3 O11 V2 -138.5(2) 2_676 .
O7 V2 O11 V3 16(5) . .
O5 V2 O11 V3 -134.3(2) . .
O8 V2 O11 V3 136.1(2) . .
O6 V2 O11 V3 -44.6(2) . .
O9 V2 O11 V3 45.0(2) . .
O9 P4 O12 V3 35.7(3) . .
O13 P4 O12 V3 157.4(2) . .
C4 P4 O12 V3 -84.7(3) . .
O11 V3 O12 P4 179.7(2) 2_676 .
O11 V3 O12 P4 -0.3(2) . .
O12 V3 O12 P4 -38(34) 2_676 .
O10 V3 O12 P4 -89.7(2) . .
O10 V3 O12 P4 90.3(2) 2_676 .
O12 P4 O13 V4 94.8(2) . .
O9 P4 O13 V4 -141.1(2) . .
C4 P4 O13 V4 -24.8(3) . .
O14 V4 O13 P4 -42.0(2) . .
F2 V4 O13 P4 147.5(2) 2_575 .
O16 V4 O13 P4 -142.7(2) . .
O15 V4 O13 P4 57.5(2) . .
F2 V4 O13 P4 137.6(2) . .
O14 V4 O15 P3 -128.2(2) . 2_675
F2 V4 O15 P3 -29.7(2) 2_575 2_675
O16 V4 O15 P3 34.9(5) . 2_675
O13 V4 O15 P3 129.5(2) . 2_675
F2 V4 O15 P3 48.3(2) . 2_675
O14 V4 O16 P3 131.1(2) . 1_455
F2 V4 O16 P3 32.9(2) 2_575 1_455
O15 V4 O16 P3 -31.8(5) . 1_455
O13 V4 O16 P3 -127.6(2) . 1_455
F2 V4 O16 P3 -45.3(2) . 1_455
O5 P1 C1 C2 80.3(3) . .
O2 P1 C1 C2 -43.3(3) 2_766 .
O4 P1 C1 C2 -164.0(3) . .
P1 C1 C2 P2 -73.0(3) . .
O3 P2 C2 C1 168.0(2) 1_455 .
O6 P2 C2 C1 52.5(3) . .
O10 P2 C2 C1 -70.1(3) . .
O15 P3 C3 C4 51.8(3) 2_675 .
O8 P3 C3 C4 -71.0(3) . .
O16 P3 C3 C4 173.9(3) 1_655 .
P3 C3 C4 P4 79.3(3) . .
O12 P4 C4 C3 64.5(3) . .
O9 P4 C4 C3 -58.7(3) . .
O13 P4 C4 C3 -175.6(3) . .
N1 C5 C6 N2 174.3(3) . .
